data_4073539
loop_
_publ_author_name
'Du, Hongguang'
'Park, Ki Chul'
'Wang, Feng'
'Wang, Shuming'
'Liu, Qun'
'Zhang, Shiwei'
'Huang, Yuli'
'Shi, Shujian'

_publ_section_title
;
 Synthesis and Characterization of Homoannularly Disubstituted and
 Heteroannularly Trisubstituted Ferrocene Derivatives by Arsenic and
 Silicon or by Arsenic and Tin
;
_journal_issue 25
_journal_name_full Organometallics
_journal_page_first 6219
_journal_paper_doi 10.1021/om7004468
_journal_volume 26
_journal_year 2007
_chemical_formula_sum 'C28 H34 As Fe N Si'
_chemical_formula_weight 543.42
_chemical_name_systematic
; 
 ? 
;
_space_group_IT_number 2
_symmetry_space_group_name_Hall '-P 1'
_symmetry_space_group_name_H-M 'P -1'
_atom_sites_solution_hydrogens geom
_atom_sites_solution_primary direct
_atom_sites_solution_secondary difmap
_audit_creation_method SHELXL
_cell_angle_alpha 73.54(3)
_cell_angle_beta 70.10(3)
_cell_angle_gamma 75.02(3)
_cell_formula_units_Z 2
_cell_length_a 10.079(2)
_cell_length_b 12.213(2)
_cell_length_c 12.333(2)
_cell_measurement_temperature 293(2)
_cell_volume 1346.7(5)
_computing_structure_refinement 'SHELXL-93 (Sheldrick, 1993)'
_computing_structure_solution 'SHELXS-86 (Sheldrick, 1990)'
_diffrn_ambient_temperature 293(2)
_diffrn_radiation_monochromator graphite
_diffrn_radiation_source 'fine-focus sealed tube'
_diffrn_radiation_type MoK\a
_diffrn_radiation_wavelength 0.71073
_diffrn_reflns_av_R_equivalents 0.0215
_diffrn_reflns_av_sigmaI/netI 0.0577
_diffrn_reflns_limit_h_max 12
_diffrn_reflns_limit_h_min -12
_diffrn_reflns_limit_k_max 0
_diffrn_reflns_limit_k_min -12
_diffrn_reflns_limit_l_max 14
_diffrn_reflns_limit_l_min -15
_diffrn_reflns_number 5304
_diffrn_reflns_theta_max 26.00
_diffrn_reflns_theta_min 2.18
_exptl_absorpt_coefficient_mu 1.839
_exptl_crystal_density_diffrn 1.340
_exptl_crystal_F_000 564
_refine_diff_density_max 0.497
_refine_diff_density_min -0.812
_refine_diff_density_rms 0.079
_refine_ls_extinction_method none
_refine_ls_goodness_of_fit_all 1.017
_refine_ls_goodness_of_fit_obs 1.073
_refine_ls_matrix_type full
_refine_ls_number_parameters 289
_refine_ls_number_reflns 5038
_refine_ls_number_restraints 0
_refine_ls_restrained_S_all 1.035
_refine_ls_restrained_S_obs 1.073
_refine_ls_R_factor_all 0.0959
_refine_ls_R_factor_obs 0.0462
_refine_ls_shift/esd_max -0.008
_refine_ls_shift/esd_mean 0.001
_refine_ls_structure_factor_coef Fsqd
_refine_ls_weighting_details 'w=1/[\s^2^(Fo^2^)+(0.0748P)^2^+0.1060P] where P=(Fo^2^+2Fc^2^)/3'
_refine_ls_weighting_scheme calc
_refine_ls_wR_factor_all 0.1389
_refine_ls_wR_factor_obs 0.1143
_reflns_number_observed 3263
_reflns_number_total 5043
_reflns_observed_criterion >2sigma(I)
_cod_data_source_file om7004468-file001.cif
_cod_data_source_block f2
_cod_depositor_comments
;
The following automatic conversions were performed:

'_refine_ls_weighting_scheme' value 'calc
w=1/[\s^2^(Fo^2^)+(0.0748P)^2^+0.1060P] where P=(Fo^2^+2Fc^2^)/3' was
changed to 'calc'. New tag '_refine_ls_weighting_details' was
created. The value of the new tag was set to
'w=1/[\s^2^(Fo^2^)+(0.0748P)^2^+0.1060P] where P=(Fo^2^+2Fc^2^)/3'.

Automatic conversion script
Id: cif_fix_values 3143 2015-03-26 13:38:13Z robertas 
;
_cod_original_cell_volume 1346.7(4)
_cod_database_code 4073539

loop_
_symmetry_equiv_pos_as_xyz
'x, y, z'
'-x, -y, -z'

loop_
_atom_site_aniso_label
_atom_site_aniso_U_11
_atom_site_aniso_U_22
_atom_site_aniso_U_33
_atom_site_aniso_U_23
_atom_site_aniso_U_13
_atom_site_aniso_U_12
As 0.0587(3) 0.0408(3) 0.0619(3) -0.0123(2) -0.0259(2) -0.0063(2)
Fe 0.0391(3) 0.0540(4) 0.0496(4) -0.0175(3) -0.0107(3) -0.0103(3)
Si 0.0799(10) 0.0690(9) 0.0474(7) -0.0153(7) -0.0087(7) -0.0288(8)
N 0.048(2) 0.070(3) 0.086(3) -0.035(2) -0.008(2) -0.009(2)
C1 0.039(2) 0.044(2) 0.053(3) -0.020(2) -0.006(2) -0.013(2)
C2 0.047(2) 0.043(2) 0.056(3) -0.016(2) -0.023(2) -0.007(2)
C3 0.061(3) 0.044(3) 0.056(3) -0.013(2) -0.025(2) -0.002(2)
C4 0.051(3) 0.052(3) 0.051(3) -0.023(2) -0.015(2) -0.001(2)
C5 0.050(3) 0.048(3) 0.049(2) -0.019(2) -0.008(2) -0.010(2)
C6 0.067(3) 0.073(4) 0.089(4) -0.039(3) -0.001(3) -0.036(3)
C7 0.078(4) 0.105(5) 0.070(4) -0.024(3) -0.028(3) -0.042(4)
C8 0.049(3) 0.101(4) 0.076(4) -0.029(3) 0.007(3) -0.033(3)
C9 0.045(3) 0.102(5) 0.113(5) -0.027(4) -0.032(3) -0.014(3)
C10 0.063(3) 0.075(4) 0.074(4) -0.007(3) -0.011(3) -0.038(3)
C11 0.099(4) 0.076(4) 0.061(3) -0.009(3) 0.001(3) -0.036(3)
C12 0.101(5) 0.149(7) 0.065(4) -0.010(4) -0.034(4) -0.031(5)
C13 0.179(7) 0.094(5) 0.061(4) -0.033(3) -0.004(4) -0.065(5)
C14 0.045(2) 0.043(2) 0.051(3) -0.015(2) -0.013(2) -0.005(2)
C15 0.058(3) 0.058(3) 0.061(3) -0.006(2) -0.024(2) -0.014(2)
C16 0.067(3) 0.078(4) 0.068(3) -0.012(3) -0.035(3) -0.013(3)
C17 0.059(3) 0.080(4) 0.076(4) -0.031(3) -0.020(3) -0.018(3)
C18 0.080(4) 0.065(3) 0.071(3) -0.010(3) -0.022(3) -0.032(3)
C19 0.073(3) 0.065(3) 0.059(3) -0.010(3) -0.028(3) -0.018(3)
C20 0.054(3) 0.066(3) 0.047(3) -0.009(2) -0.017(2) -0.015(2)
C21 0.057(3) 0.065(3) 0.067(3) -0.020(3) -0.012(3) -0.015(2)
C22 0.052(3) 0.099(4) 0.083(4) -0.047(3) -0.010(3) -0.008(3)
C23 0.061(4) 0.169(8) 0.085(5) -0.058(5) 0.001(3) -0.031(4)
C24 0.088(5) 0.157(7) 0.067(4) -0.028(4) 0.004(3) -0.070(5)
C25 0.093(4) 0.083(4) 0.059(3) -0.013(3) -0.017(3) -0.040(3)
C26 0.050(3) 0.051(3) 0.062(3) -0.020(2) -0.005(2) -0.008(2)
C27 0.063(4) 0.105(5) 0.122(5) -0.048(4) -0.015(4) -0.030(3)
C28 0.060(4) 0.099(5) 0.130(6) -0.053(4) 0.004(4) -0.001(3)

loop_
_atom_site_label
_atom_site_type_symbol
_atom_site_fract_x
_atom_site_fract_y
_atom_site_fract_z
_atom_site_U_iso_or_equiv
_atom_site_thermal_displace_type
_atom_site_occupancy
_atom_site_calc_flag
_atom_site_refinement_flags
As As 0.38283(5) 0.15898(4) 0.96066(4) 0.0518(2) Uani 1 d .
Fe Fe 0.20037(6) 0.21722(5) 0.75153(5) 0.0464(2) Uani 1 d .
Si Si 0.3824(2) 0.32130(13) 0.45568(12) 0.0644(4) Uani 1 d .
N N 0.6647(4) 0.1711(4) 0.5887(4) 0.0672(12) Uani 1 d .
C1 C 0.4128(4) 0.2259(4) 0.7012(4) 0.0441(10) Uani 1 d .
C2 C 0.3424(4) 0.2545(4) 0.8151(4) 0.0455(10) Uani 1 d .
C3 C 0.2328(5) 0.3842(4) 0.6838(4) 0.0523(11) Uani 1 d .
H3 H 0.1708(5) 0.4463(4) 0.6527(4) 0.063 Uiso 1 calc R
C4 C 0.2319(5) 0.3509(4) 0.8020(4) 0.0503(11) Uani 1 d .
H4 H 0.1688(5) 0.3865(4) 0.8623(4) 0.060 Uiso 1 calc R
C5 C 0.3444(5) 0.3076(4) 0.6175(4) 0.0483(10) Uani 1 d .
C6 C 0.1829(6) 0.0606(5) 0.7361(5) 0.073(2) Uani 1 d .
H6 H 0.2582(6) 0.0075(5) 0.7011(5) 0.087 Uiso 1 calc R
C7 C 0.0946(6) 0.1498(6) 0.6787(5) 0.077(2) Uani 1 d .
H7 H 0.0998(6) 0.1653(6) 0.5992(5) 0.092 Uiso 1 calc R
C8 C 0.0221(6) 0.1585(6) 0.8708(5) 0.076(2) Uani 1 d .
H8 H -0.0292(6) 0.1810(6) 0.9419(5) 0.091 Uiso 1 calc R
C9 C -0.0030(6) 0.2115(6) 0.7626(6) 0.083(2) Uani 1 d .
H9 H -0.0722(6) 0.2763(6) 0.7481(6) 0.100 Uiso 1 calc R
C10 C 0.1373(6) 0.0658(5) 0.8557(5) 0.0700(14) Uani 1 d .
H10 H 0.1764(6) 0.0165(5) 0.9143(5) 0.084 Uiso 1 calc R
C11 C 0.5316(6) 0.4015(5) 0.3719(5) 0.083(2) Uani 1 d .
H11A H 0.5499(6) 0.4077(5) 0.2889(5) 0.124 Uiso 1 calc R
H11B H 0.6161(6) 0.3606(5) 0.3950(5) 0.124 Uiso 1 calc R
H11C H 0.5062(6) 0.4777(5) 0.3883(5) 0.124 Uiso 1 calc R
C12 C 0.2172(7) 0.4061(7) 0.4142(5) 0.104(2) Uani 1 d .
H12A H 0.1387(7) 0.3654(7) 0.4570(5) 0.156 Uiso 1 calc R
H12B H 0.2336(7) 0.4155(7) 0.3309(5) 0.156 Uiso 1 calc R
H12C H 0.1943(7) 0.4810(7) 0.4332(5) 0.156 Uiso 1 calc R
C13 C 0.4329(9) 0.1767(6) 0.4148(5) 0.108(3) Uani 1 d .
H13A H 0.3568(9) 0.1334(6) 0.4570(5) 0.162 Uiso 1 calc R
H13B H 0.5190(9) 0.1349(6) 0.4350(5) 0.162 Uiso 1 calc R
H13C H 0.4490(9) 0.1876(6) 0.3314(5) 0.162 Uiso 1 calc R
C14 C 0.5141(4) 0.2438(4) 0.9755(4) 0.0462(10) Uani 1 d .
C15 C 0.5775(5) 0.1951(4) 1.0657(4) 0.0581(12) Uani 1 d .
H15 H 0.5592(5) 0.1237(4) 1.1141(4) 0.070 Uiso 1 calc R
C16 C 0.6675(5) 0.2510(5) 1.0849(5) 0.0678(14) Uani 1 d .
H16 H 0.7074(5) 0.2175(5) 1.1471(5) 0.081 Uiso 1 calc R
C17 C 0.6988(5) 0.3545(5) 1.0138(5) 0.0674(14) Uani 1 d .
H17 H 0.7603(5) 0.3916(5) 1.0264(5) 0.081 Uiso 1 calc R
C18 C 0.6371(6) 0.4034(5) 0.9223(5) 0.0692(14) Uani 1 d .
H18 H 0.6572(6) 0.4742(5) 0.8731(5) 0.083 Uiso 1 calc R
C19 C 0.5461(5) 0.3481(4) 0.9034(4) 0.0630(13) Uani 1 d .
H19 H 0.5060(5) 0.3817(4) 0.8414(4) 0.076 Uiso 1 calc R
C20 C 0.2098(5) 0.2236(4) 1.0738(4) 0.0549(11) Uani 1 d .
C21 C 0.1855(5) 0.3332(4) 1.0940(4) 0.0626(13) Uani 1 d .
H21 H 0.2534(5) 0.3807(4) 1.0523(4) 0.075 Uiso 1 calc R
C22 C 0.0619(5) 0.3744(6) 1.1752(5) 0.076(2) Uani 1 d .
H22 H 0.0463(5) 0.4492(6) 1.1868(5) 0.091 Uiso 1 calc R
C23 C -0.0359(7) 0.3049(8) 1.2373(6) 0.102(2) Uani 1 d .
H23 H -0.1185(7) 0.3319(8) 1.2925(6) 0.122 Uiso 1 calc R
C24 C -0.0147(7) 0.1967(7) 1.2199(5) 0.101(2) Uani 1 d .
H24 H -0.0840(7) 0.1507(7) 1.2622(5) 0.121 Uiso 1 calc R
C25 C 0.1079(6) 0.1531(5) 1.1405(5) 0.075(2) Uani 1 d .
H25 H 0.1226(6) 0.0775(5) 1.1314(5) 0.091 Uiso 1 calc R
C26 C 0.5358(5) 0.1302(4) 0.6736(4) 0.0555(12) Uani 1 d .
H26A H 0.5582(5) 0.0865(4) 0.7462(4) 0.067 Uiso 1 calc R
H26B H 0.5081(5) 0.0781(4) 0.6421(4) 0.067 Uiso 1 calc R
C27 C 0.7116(6) 0.2498(6) 0.6257(6) 0.091(2) Uani 1 d .
H27A H 0.6353(6) 0.3144(6) 0.6411(6) 0.137 Uiso 1 calc R
H27B H 0.7925(6) 0.2771(6) 0.5647(6) 0.137 Uiso 1 calc R
H27C H 0.7390(6) 0.2115(6) 0.6964(6) 0.137 Uiso 1 calc R
C28 C 0.7791(6) 0.0727(6) 0.5641(6) 0.101(2) Uani 1 d .
H28A H 0.7454(6) 0.0197(6) 0.5394(6) 0.152 Uiso 1 calc R
H28B H 0.8075(6) 0.0338(6) 0.6343(6) 0.152 Uiso 1 calc R
H28C H 0.8597(6) 0.0996(6) 0.5026(6) 0.152 Uiso 1 calc R

loop_
_atom_type_symbol
_atom_type_description
_atom_type_scat_dispersion_real
_atom_type_scat_dispersion_imag
_atom_type_scat_source
C C 0.0033 0.0016 'International Tables Vol C Tables 4.2.6.8 and 6.1.1.4'
H H 0.0000 0.0000 'International Tables Vol C Tables 4.2.6.8 and 6.1.1.4'
N N 0.0061 0.0033 'International Tables Vol C Tables 4.2.6.8 and 6.1.1.4'
Si Si 0.0817 0.0704 'International Tables Vol C Tables 4.2.6.8 and 6.1.1.4'
Fe Fe 0.3463 0.8444 'International Tables Vol C Tables 4.2.6.8 and 6.1.1.4'
As As 0.0499 2.0058 'International Tables Vol C Tables 4.2.6.8 and 6.1.1.4'

loop_
_geom_angle_atom_site_label_1
_geom_angle_atom_site_label_2
_geom_angle_atom_site_label_3
_geom_angle
C2 As C14 100.1(2)
C2 As C20 98.2(2)
C14 As C20 96.9(2)
C9 Fe C4 117.8(2)
C9 Fe C7 40.4(2)
C4 Fe C7 151.7(2)
C9 Fe C6 68.0(2)
C4 Fe C6 166.2(2)
C7 Fe C6 40.4(2)
C9 Fe C1 167.2(2)
C4 Fe C1 68.8(2)
C7 Fe C1 128.9(2)
C6 Fe C1 108.2(2)
C9 Fe C2 150.6(2)
C4 Fe C2 40.5(2)
C7 Fe C2 167.2(2)
C6 Fe C2 128.6(2)
C1 Fe C2 41.3(2)
C9 Fe C8 39.8(2)
C4 Fe C8 108.4(2)
C7 Fe C8 67.1(2)
C6 Fe C8 67.4(2)
C1 Fe C8 151.5(2)
C2 Fe C8 117.9(2)
C9 Fe C10 67.6(2)
C4 Fe C10 128.2(2)
C7 Fe C10 67.5(2)
C6 Fe C10 40.2(2)
C1 Fe C10 118.1(2)
C2 Fe C10 108.0(2)
C8 Fe C10 40.0(2)
C9 Fe C3 108.6(2)
C4 Fe C3 40.1(2)
C7 Fe C3 119.3(2)
C6 Fe C3 152.7(2)
C1 Fe C3 68.7(2)
C2 Fe C3 68.0(2)
C8 Fe C3 128.5(2)
C10 Fe C3 165.7(2)
C9 Fe C5 128.6(2)
C4 Fe C5 69.0(2)
C7 Fe C5 108.4(2)
C6 Fe C5 118.3(2)
C1 Fe C5 41.3(2)
C2 Fe C5 69.4(2)
C8 Fe C5 166.4(2)
C10 Fe C5 151.8(2)
C3 Fe C5 41.2(2)
C11 Si C5 110.4(2)
C11 Si C13 107.8(3)
C5 Si C13 112.1(2)
C11 Si C12 108.6(3)
C5 Si C12 107.4(3)
C13 Si C12 110.4(4)
C27 N C28 110.4(5)
C27 N C26 113.1(4)
C28 N C26 110.0(4)
C2 C1 C5 108.0(4)
C2 C1 C26 126.2(4)
C5 C1 C26 125.7(4)
C2 C1 Fe 69.5(2)
C5 C1 Fe 69.9(2)
C26 C1 Fe 126.8(3)
C4 C2 C1 107.7(4)
C4 C2 As 128.3(3)
C1 C2 As 123.5(3)
C4 C2 Fe 69.4(2)
C1 C2 Fe 69.2(2)
As C2 Fe 120.6(2)
C4 C3 C5 109.4(4)
C4 C3 Fe 69.7(3)
C5 C3 Fe 70.0(2)
C3 C4 C2 108.9(4)
C3 C4 Fe 70.2(3)
C2 C4 Fe 70.1(2)
C3 C5 C1 105.9(4)
C3 C5 Si 123.5(3)
C1 C5 Si 130.6(3)
C3 C5 Fe 68.9(2)
C1 C5 Fe 68.8(2)
Si C5 Fe 127.0(2)
C10 C6 C7 107.9(5)
C10 C6 Fe 70.4(3)
C7 C6 Fe 70.0(3)
C6 C7 C9 107.9(5)
C6 C7 Fe 69.7(3)
C9 C7 Fe 69.4(3)
C9 C8 C10 108.8(5)
C9 C8 Fe 69.4(3)
C10 C8 Fe 70.0(3)
C8 C9 C7 107.9(5)
C8 C9 Fe 70.8(3)
C7 C9 Fe 70.2(3)
C8 C10 C6 107.6(5)
C8 C10 Fe 69.9(3)
C6 C10 Fe 69.4(3)
C19 C14 C15 118.2(4)
C19 C14 As 124.6(3)
C15 C14 As 117.2(3)
C14 C15 C16 121.0(5)
C17 C16 C15 120.8(5)
C16 C17 C18 118.7(5)
C19 C18 C17 120.6(5)
C14 C19 C18 120.7(5)
C21 C20 C25 118.0(5)
C21 C20 As 123.6(4)
C25 C20 As 118.4(4)
C20 C21 C22 121.3(5)
C23 C22 C21 119.5(6)
C24 C23 C22 120.6(6)
C23 C24 C25 121.2(6)
C24 C25 C20 119.5(6)
N C26 C1 113.2(4)

loop_
_geom_bond_atom_site_label_1
_geom_bond_atom_site_label_2
_geom_bond_distance
As C2 1.953(4)
As C14 1.960(4)
As C20 1.966(5)
Fe C9 2.026(5)
Fe C4 2.034(4)
Fe C7 2.036(5)
Fe C6 2.032(5)
Fe C1 2.039(4)
Fe C2 2.043(4)
Fe C8 2.043(5)
Fe C10 2.045(5)
Fe C3 2.039(4)
Fe C5 2.054(4)
Si C11 1.849(5)
Si C5 1.866(4)
Si C13 1.870(6)
Si C12 1.870(7)
N C27 1.409(7)
N C28 1.455(7)
N C26 1.465(6)
C1 C2 1.439(6)
C1 C5 1.443(6)
C1 C26 1.486(6)
C2 C4 1.411(6)
C3 C4 1.396(6)
C3 C5 1.440(6)
C6 C10 1.402(7)
C6 C7 1.404(8)
C7 C9 1.404(8)
C8 C9 1.386(8)
C8 C10 1.399(8)
C14 C19 1.376(6)
C14 C15 1.382(6)
C15 C16 1.379(7)
C16 C17 1.363(7)
C17 C18 1.386(7)
C18 C19 1.381(7)
C20 C21 1.376(7)
C20 C25 1.397(7)
C21 C22 1.386(7)
C22 C23 1.352(9)
C23 C24 1.350(9)
C24 C25 1.378(8)
